data_4116363
loop_
_publ_author_name
'Renzo Salzmann'
'Michael T. McMahon'
'Nathalie Godbout'
'Lori K. Sanders'
'Mark Wojdelski'
'Eric Oldfield'

_publ_contact_author
; 
Eric Oldfield 
University of Illinois 
Department of Chemistry Box 11.6 
600 South Mathews Avenue 
Urbana, Illinois  61801 
USA 
;
_publ_contact_author_email eo@chad.scs.uiuc.edu
_publ_contact_author_fax '1  217 244 0997'
_publ_contact_author_phone '1  217 333 3374'
_publ_section_title
;
 Solid-State NMR, Crystallographic and Density Functional Theory
 Investigation of Fe-CO and Fe-CO Analogue Metalloporphyrins and
 Metalloproteins
;
_journal_name_full 'Journal of the American Chemical Society'
_journal_page_first 3818
_journal_page_last 3828
_journal_paper_doi 10.1021/ja9832818
_journal_volume 121
_journal_year 1999
_chemical_formula_moiety 'C42 H52 N6 O Cl2 Os '
_chemical_formula_sum 'C42 H52 Cl2 N6 O Os'
_chemical_formula_weight 918.00
_chemical_name_systematic
; 
Os(OEP)(CO)(1-MeIm) 
;
_space_group_IT_number 2
_symmetry_cell_setting triclinic
_symmetry_space_group_name_Hall '-P 1'
_symmetry_space_group_name_H-M 'P -1'
_atom_sites_solution_hydrogens geom
_atom_sites_solution_primary direct
_atom_sites_solution_secondary difmap
_audit_creation_method SHELXL
_audit_update_record
; 
09-10-97(lks) 
;
_cell_angle_alpha 80.6350(10)
_cell_angle_beta 76.7310(10)
_cell_angle_gamma 72.2190(10)
_cell_formula_units_Z 2
_cell_length_a 10.3677(3)
_cell_length_b 12.9871(4)
_cell_length_c 15.9564(5)
_cell_measurement_reflns_used 3856
_cell_measurement_temperature 293(2)
_cell_measurement_theta_max 28
_cell_measurement_theta_min 4
_cell_volume 1981.25(11)
_computing_cell_refinement 'SAINT (Siemens, 1994)'
_computing_data_collection 'SMART (Siemens, 1994)'
_computing_data_reduction 'SAINT (Siemens, 1994)'
_computing_molecular_graphics 'SHELXTL (Siemens, 1994)'
_computing_publication_material 'CIFTAB (Sheldrick, 1993)'
_computing_structure_refinement 'SHELXTL (Siemens, 1994)'
_computing_structure_solution 'SHELXTL (Siemens, 1994)'
_diffrn_ambient_temperature 198(2)
_diffrn_measurement_device 'Siemens Platform'
_diffrn_measurement_method '\w scans'
_diffrn_radiation_monochromator graphite
_diffrn_radiation_source 'normal-focus sealed tube'
_diffrn_radiation_type MoK\a
_diffrn_radiation_wavelength 0.71073
_diffrn_reflns_av_R_equivalents 0.0733
_diffrn_reflns_av_sigmaI/netI 0.1037
_diffrn_reflns_limit_h_max 11
_diffrn_reflns_limit_h_min -12
_diffrn_reflns_limit_k_max 15
_diffrn_reflns_limit_k_min -9
_diffrn_reflns_limit_l_max 17
_diffrn_reflns_limit_l_min -18
_diffrn_reflns_number 10705
_diffrn_reflns_theta_max 25.02
_diffrn_reflns_theta_min 1.32
_diffrn_standards_decay_% 3.0
_diffrn_standards_interval_time 360
_diffrn_standards_number 185
_exptl_absorpt_coefficient_mu 3.394
_exptl_absorpt_correction_T_max 0.9307
_exptl_absorpt_correction_T_min 0.7516
_exptl_absorpt_correction_type empirical
_exptl_crystal_colour dark_red
_exptl_crystal_density_diffrn 1.539
_exptl_crystal_density_meas ?
_exptl_crystal_description prismatic
_exptl_crystal_F_000 928
_exptl_crystal_size_max 0.11
_exptl_crystal_size_mid 0.09
_exptl_crystal_size_min 0.01
_refine_diff_density_max 1.316
_refine_diff_density_min -1.525
_refine_diff_density_rms .189
_refine_ls_extinction_method none
_refine_ls_goodness_of_fit_all 1.147
_refine_ls_goodness_of_fit_obs 1.122
_refine_ls_matrix_type full
_refine_ls_number_parameters 488
_refine_ls_number_reflns 6914
_refine_ls_number_restraints 2
_refine_ls_restrained_S_all 1.148
_refine_ls_restrained_S_obs 1.122
_refine_ls_R_factor_all 0.1000
_refine_ls_R_factor_obs 0.0653
_refine_ls_shift/esd_max 0.001
_refine_ls_shift/esd_mean 0.000
_refine_ls_structure_factor_coef Fsqd
_refine_ls_weighting_details 'w=1/[\s^2^(Fo^2^)+(0.0249P)^2^+17.0365P] where P=(Fo^2^+2Fc^2^)/3'
_refine_ls_weighting_scheme calc
_refine_ls_wR_factor_all 0.1449
_refine_ls_wR_factor_obs 0.1228
_reflns_number_observed 5297
_reflns_number_total 6916
_reflns_observed_criterion >2sigma(I)
_cod_data_source_file ja9832818_3.cif
_cod_data_source_block h82b_Os(OEP)(CO)(1-MeIm)
_cod_depositor_comments
;
The following automatic conversions were performed:

'_exptl_crystal_density_meas' value 'not_measured' was changed to '?'
- the value is perceived as not measured.

Automatic conversion script
Id: cif_fix_values 3008 2015-01-20 13:52:24Z robertas 

The following automatic conversions were performed:

'_refine_ls_weighting_scheme' value 'calc
w=1/[\s^2^(Fo^2^)+(0.0249P)^2^+17.0365P] where P=(Fo^2^+2Fc^2^)/3'
was changed to 'calc'. New tag '_refine_ls_weighting_details' was
created. The value of the new tag was set to
'w=1/[\s^2^(Fo^2^)+(0.0249P)^2^+17.0365P] where P=(Fo^2^+2Fc^2^)/3'.

Automatic conversion script
Id: cif_fix_values 3143 2015-03-26 13:38:13Z robertas 
;
_cod_original_cell_volume 1981.25(10)
_cod_database_code 4116363

loop_
_symmetry_equiv_pos_as_xyz
'x, y, z'
'-x, -y, -z'

loop_
_atom_site_aniso_label
_atom_site_aniso_U_11
_atom_site_aniso_U_22
_atom_site_aniso_U_33
_atom_site_aniso_U_23
_atom_site_aniso_U_13
_atom_site_aniso_U_12
Os1 0.0282(2) 0.0213(2) 0.0221(2) -0.00078(15) -0.0007(2) 0.0023(2)
O1 0.036(5) 0.061(6) 0.047(5) -0.016(4) -0.002(4) -0.012(4)
N1 0.026(5) 0.021(5) 0.022(4) 0.007(4) -0.003(4) 0.004(4)
N2 0.022(5) 0.030(5) 0.028(5) 0.004(4) -0.003(4) 0.003(4)
N3 0.027(5) 0.020(4) 0.024(5) -0.002(4) -0.008(4) 0.003(4)
N4 0.031(5) 0.025(5) 0.022(5) -0.006(4) -0.005(4) -0.001(4)
N5 0.031(5) 0.015(4) 0.032(5) 0.002(4) -0.009(4) 0.000(4)
N6 0.036(6) 0.033(5) 0.053(6) -0.004(5) -0.007(5) -0.006(5)
C1 0.028(6) 0.027(6) 0.024(6) -0.004(5) -0.006(5) 0.004(5)
C2 0.032(6) 0.024(6) 0.030(6) -0.010(5) -0.004(5) 0.007(5)
C3 0.027(6) 0.021(6) 0.036(6) -0.007(5) -0.005(5) 0.004(5)
C4 0.023(6) 0.026(6) 0.040(7) -0.013(5) 0.000(5) 0.001(5)
C5 0.033(6) 0.026(6) 0.033(6) 0.003(5) -0.002(5) 0.004(5)
C6 0.038(7) 0.030(6) 0.038(7) 0.004(5) 0.003(6) -0.005(5)
C7 0.055(8) 0.033(7) 0.037(7) 0.015(6) 0.008(6) 0.008(6)
C8 0.052(8) 0.037(7) 0.043(8) 0.009(6) 0.008(6) 0.005(6)
C9 0.026(6) 0.044(7) 0.026(6) 0.012(5) -0.005(5) 0.001(5)
C10 0.039(7) 0.039(7) 0.023(6) 0.001(5) 0.014(5) -0.008(6)
C11 0.026(6) 0.026(6) 0.021(5) 0.005(4) -0.009(5) 0.002(5)
C12 0.021(5) 0.033(6) 0.033(6) -0.004(5) -0.007(5) -0.009(5)
C13 0.021(5) 0.033(6) 0.018(5) -0.005(5) -0.003(4) -0.004(5)
C14 0.032(6) 0.025(6) 0.025(6) -0.003(5) -0.009(5) -0.006(5)
C15 0.036(6) 0.021(5) 0.031(6) -0.014(5) -0.006(5) 0.004(5)
C16 0.031(6) 0.015(5) 0.030(6) 0.004(4) -0.011(5) 0.001(4)
C17 0.045(7) 0.030(6) 0.018(5) 0.002(5) 0.005(5) 0.006(5)
C18 0.059(8) 0.036(7) 0.027(6) 0.000(5) 0.004(6) 0.006(6)
C19 0.043(7) 0.022(6) 0.017(5) 0.003(4) -0.004(5) 0.005(5)
C20 0.044(7) 0.029(6) 0.031(6) -0.008(5) 0.000(5) 0.002(5)
C21 0.045(7) 0.027(6) 0.034(6) -0.012(5) -0.002(5) 0.003(5)
C22 0.102(13) 0.110(14) 0.043(8) -0.022(9) 0.012(8) -0.064(11)
C23 0.039(7) 0.024(6) 0.043(7) -0.011(5) -0.004(6) 0.009(5)
C24 0.049(8) 0.041(8) 0.087(11) -0.007(7) -0.018(8) 0.007(6)
C25 0.064(9) 0.047(8) 0.054(9) 0.030(7) 0.005(7) 0.008(7)
C26 0.080(11) 0.052(9) 0.069(10) 0.008(8) -0.022(9) 0.027(8)
C27 0.057(9) 0.034(8) 0.095(12) 0.030(8) 0.033(9) 0.010(7)
C28 0.155(20) 0.090(14) 0.053(10) 0.021(10) -0.018(12) -0.039(13)
C29 0.034(6) 0.031(6) 0.023(6) -0.004(5) 0.002(5) -0.003(5)
C30 0.050(8) 0.095(11) 0.041(8) -0.007(8) 0.007(6) -0.036(8)
C31 0.037(7) 0.026(6) 0.038(6) -0.011(5) 0.001(5) 0.000(5)
C32 0.037(7) 0.048(8) 0.074(9) 0.009(7) -0.029(7) 0.002(6)
C33 0.070(9) 0.014(5) 0.036(7) -0.004(5) 0.003(6) -0.004(6)
C34 0.064(9) 0.048(8) 0.053(8) 0.011(7) -0.017(7) -0.004(7)
C35A 0.046(20) 0.038(17) 0.017(19) 0.012(12) -0.016(14) -0.001(14)
C36A 0.051(20) 0.030(16) 0.047(20) -0.003(14) 0.007(16) -0.001(13)
C35B 0.034(18) 0.037(14) 0.028(17) 0.006(11) -0.009(12) -0.007(13)
C36B 0.055(16) 0.077(18) 0.023(15) 0.021(12) -0.016(11) -0.034(13)
C37 0.032(7) 0.030(6) 0.069(9) -0.008(6) -0.012(6) -0.002(5)
C38 0.064(9) 0.048(8) 0.038(7) -0.023(6) -0.001(6) -0.015(7)
C39 0.039(7) 0.045(7) 0.034(7) -0.011(6) -0.004(5) -0.015(6)
C40 0.031(7) 0.068(10) 0.075(10) 0.001(8) -0.009(7) -0.012(6)
C41 0.028(6) 0.025(6) 0.020(6) -0.001(5) 0.002(5) 0.009(5)
C42 0.060(9) 0.076(11) 0.085(11) -0.017(9) -0.028(9) -0.005(8)
Cl1 0.064(3) 0.089(3) 0.084(3) -0.016(2) 0.008(2) -0.010(2)
Cl2 0.070(3) 0.122(4) 0.092(3) -0.013(3) -0.012(2) -0.036(3)

loop_
_atom_site_label
_atom_site_type_symbol
_atom_site_fract_x
_atom_site_fract_y
_atom_site_fract_z
_atom_site_U_iso_or_equiv
_atom_site_thermal_displace_type
_atom_site_occupancy
_atom_site_calc_flag
_atom_site_refinement_flags
_atom_site_disorder_group
Os1 Os 0.74246(5) 0.77322(4) 0.76141(3) 0.02686(15) Uani 1 d . .
O1 O 0.9386(9) 0.8657(7) 0.8148(5) 0.048(2) Uani 1 d . .
N1 N 0.8938(8) 0.6630(6) 0.6866(5) 0.027(2) Uani 1 d . .
N2 N 0.7420(8) 0.6550(7) 0.8643(5) 0.031(2) Uani 1 d . .
N3 N 0.5771(8) 0.8766(6) 0.8327(5) 0.025(2) Uani 1 d . .
N4 N 0.7268(9) 0.8864(6) 0.6548(5) 0.027(2) Uani 1 d . .
N5 N 0.5907(9) 0.7140(6) 0.7242(5) 0.028(2) Uani 1 d . .
N6 N 0.3909(10) 0.6946(7) 0.7119(6) 0.042(2) Uani 1 d . .
C1 C 0.9532(10) 0.6838(8) 0.6006(6) 0.029(2) Uani 1 d . .
C2 C 1.0557(11) 0.5857(8) 0.5719(7) 0.031(3) Uani 1 d . .
C3 C 1.0595(11) 0.5080(8) 0.6409(7) 0.030(3) Uani 1 d . .
C4 C 0.9586(10) 0.5567(8) 0.7122(7) 0.031(3) Uani 1 d . .
C5 C 0.9229(11) 0.5047(9) 0.7950(7) 0.035(3) Uani 1 d . .
H5A H 0.9696(11) 0.4315(9) 0.8037(7) 0.042 Uiso 1 calc R .
C6 C 0.8256(12) 0.5492(9) 0.8664(7) 0.039(3) Uani 1 d . .
C7 C 0.7947(13) 0.4920(10) 0.9510(8) 0.051(4) Uani 1 d . .
C8 C 0.6971(13) 0.5643(10) 1.0001(8) 0.052(4) Uani 1 d . .
C9 C 0.6623(11) 0.6664(9) 0.9455(7) 0.036(3) Uani 1 d . .
C10 C 0.5574(11) 0.7607(9) 0.9691(7) 0.038(3) Uani 1 d . .
H10A H 0.5087(11) 0.7578(9) 1.0257(7) 0.046 Uiso 1 calc R .
C11 C 0.5182(10) 0.8566(8) 0.9185(6) 0.027(2) Uani 1 d . .
C12 C 0.4063(10) 0.9522(8) 0.9453(7) 0.028(2) Uani 1 d . .
C13 C 0.4010(10) 1.0279(8) 0.8760(6) 0.025(2) Uani 1 d . .
C14 C 0.5094(11) 0.9799(8) 0.8056(6) 0.027(2) Uani 1 d . .
C15 C 0.5365(11) 1.0306(8) 0.7215(6) 0.031(3) Uani 1 d . .
H15A H 0.4802(11) 1.1005(8) 0.7108(6) 0.037 Uiso 1 calc R .
C16 C 0.6390(10) 0.9883(8) 0.6513(7) 0.027(2) Uani 1 d . .
C17 C 0.6670(12) 1.0462(9) 0.5665(6) 0.037(3) Uani 1 d . .
C18 C 0.7738(13) 0.9765(10) 0.5193(7) 0.047(3) Uani 1 d . .
C19 C 0.8111(11) 0.8757(8) 0.5741(6) 0.032(3) Uani 1 d . .
C20 C 0.9135(12) 0.7813(8) 0.5495(7) 0.038(3) Uani 1 d . .
H20A H 0.9605(12) 0.7840(8) 0.4924(7) 0.046 Uiso 1 calc R .
C21 C 1.1427(12) 0.5742(9) 0.4828(7) 0.038(3) Uani 1 d . .
H21A H 1.0886(12) 0.6183(9) 0.4409(7) 0.046 Uiso 1 calc R .
H21B H 1.1668(12) 0.4990(9) 0.4708(7) 0.046 Uiso 1 calc R .
C22 C 1.2738(17) 0.6077(14) 0.4711(9) 0.080(5) Uani 1 d . .
H22A H 1.3247(17) 0.5984(14) 0.4131(9) 0.096 Uiso 1 calc R .
H22B H 1.3291(17) 0.5633(14) 0.5114(9) 0.096 Uiso 1 calc R .
H22C H 1.2508(17) 0.6826(14) 0.4813(9) 0.096 Uiso 1 calc R .
C23 C 1.1498(11) 0.3928(8) 0.6436(8) 0.039(3) Uani 1 d . .
H23A H 1.1739(11) 0.3693(8) 0.5860(8) 0.047 Uiso 1 calc R .
H23B H 1.0984(11) 0.3462(8) 0.6811(8) 0.047 Uiso 1 calc R .
C24 C 1.2799(13) 0.3798(10) 0.6756(10) 0.062(4) Uani 1 d . .
H24A H 1.3339(13) 0.3052(10) 0.6761(10) 0.075 Uiso 1 calc R .
H24B H 1.2567(13) 0.4014(10) 0.7332(10) 0.075 Uiso 1 calc R .
H24C H 1.3321(13) 0.4247(10) 0.6380(10) 0.075 Uiso 1 calc R .
C25 C 0.8602(14) 0.3716(10) 0.9744(9) 0.067(5) Uani 1 d . .
H25A H 0.7957(14) 0.3433(10) 1.0193(9) 0.081 Uiso 1 calc R .
H25B H 0.8774(14) 0.3331(10) 0.9239(9) 0.081 Uiso 1 calc R .
C26 C 0.9916(16) 0.3499(11) 1.0049(10) 0.078(5) Uani 1 d . .
H26A H 1.0279(16) 0.2731(11) 1.0185(10) 0.094 Uiso 1 calc R .
H26B H 0.9751(16) 0.3864(11) 1.0556(10) 0.094 Uiso 1 calc R .
H26C H 1.0568(16) 0.3761(11) 0.9602(10) 0.094 Uiso 1 calc R .
C27 C 0.6383(15) 0.5479(11) 1.0991(10) 0.080(6) Uani 1 d . .
H27A H 0.7033(15) 0.4896(11) 1.1270(10) 0.096 Uiso 1 calc R .
H27B H 0.6227(15) 0.6139(11) 1.1256(10) 0.096 Uiso 1 calc R .
C28 C 0.5089(22) 0.5209(14) 1.1093(10) 0.102(7) Uani 1 d . .
H28A H 0.4708(22) 0.5100(14) 1.1698(10) 0.122 Uiso 1 calc R .
H28B H 0.5254(22) 0.4556(14) 1.0829(10) 0.122 Uiso 1 calc R .
H28C H 0.4450(22) 0.5793(14) 1.0820(10) 0.122 Uiso 1 calc R .
C29 C 0.3137(11) 0.9591(9) 1.0323(6) 0.032(3) Uani 1 d . .
H29A H 0.2816(11) 1.0341(9) 1.0453(6) 0.038 Uiso 1 calc R .
H29B H 0.3662(11) 0.9170(9) 1.0756(6) 0.038 Uiso 1 calc R .
C30 C 0.1905(13) 0.9179(12) 1.0380(8) 0.061(4) Uani 1 d . .
H30A H 0.1348(13) 0.9241(12) 1.0950(8) 0.073 Uiso 1 calc R .
H30B H 0.2214(13) 0.8430(12) 1.0264(8) 0.073 Uiso 1 calc R .
H30C H 0.1369(13) 0.9602(12) 0.9961(8) 0.073 Uiso 1 calc R .
C31 C 0.3039(11) 1.1414(8) 0.8696(7) 0.036(3) Uani 1 d . .
H31A H 0.2727(11) 1.1663(8) 0.9269(7) 0.043 Uiso 1 calc R .
H31B H 0.3542(11) 1.1898(8) 0.8336(7) 0.043 Uiso 1 calc R .
C32 C 0.1801(12) 1.1490(10) 0.8326(9) 0.055(4) Uani 1 d . .
H32A H 0.1231(12) 1.2228(10) 0.8302(9) 0.066 Uiso 1 calc R .
H32B H 0.1282(12) 1.1029(10) 0.8687(9) 0.066 Uiso 1 calc R .
H32C H 0.2098(12) 1.1262(10) 0.7753(9) 0.066 Uiso 1 calc R .
C33 C 0.5860(13) 1.1607(8) 0.5374(7) 0.044(3) Uani 1 d . .
H33A H 0.5649(13) 1.2061(8) 0.5841(7) 0.053 Uiso 1 calc R .
H33B H 0.6433(13) 1.1906(8) 0.4885(7) 0.053 Uiso 1 calc R .
C34 C 0.4522(14) 1.1647(10) 0.5115(9) 0.059(4) Uani 1 d . .
H34A H 0.4060(14) 1.2385(10) 0.4938(9) 0.071 Uiso 1 calc R .
H34B H 0.3939(14) 1.1369(10) 0.5599(9) 0.071 Uiso 1 calc R .
H34C H 0.4723(14) 1.1213(10) 0.4643(9) 0.071 Uiso 1 calc R .
C35A C 0.8101(34) 0.9846(25) 0.4204(21) 0.036(9) Uani 0.45(4) d PU 1
H35A H 0.8271(34) 0.9144(25) 0.4000(21) 0.044 Uiso 0.45(4) calc PR 1
H35B H 0.7356(34) 1.0362(25) 0.3956(21) 0.044 Uiso 0.45(4) calc PR 1
C36A C 0.9414(37) 1.0231(23) 0.3953(22) 0.048(9) Uani 0.45(4) d PU 1
H36A H 0.9693(37) 1.0299(23) 0.3335(22) 0.058 Uiso 0.45(4) calc PR 1
H36B H 1.0139(37) 0.9712(23) 0.4205(22) 0.058 Uiso 0.45(4) calc PR 1
H36C H 0.9230(37) 1.0924(23) 0.4164(22) 0.058 Uiso 0.45(4) calc PR 1
C35B C 0.8716(32) 1.0066(21) 0.4334(19) 0.034(7) Uani 0.55(4) d PU 2
H35C H 0.8754(32) 1.0807(21) 0.4308(19) 0.041 Uiso 0.55(4) calc PR 2
H35D H 0.9643(32) 0.9583(21) 0.4306(19) 0.041 Uiso 0.55(4) calc PR 2
C36B C 0.8099(24) 0.9937(20) 0.3593(17) 0.050(8) Uani 0.55(4) d PU 2
H36D H 0.8661(24) 1.0109(20) 0.3052(17) 0.060 Uiso 0.55(4) calc PR 2
H36E H 0.7183(24) 1.0420(20) 0.3630(17) 0.060 Uiso 0.55(4) calc PR 2
H36F H 0.8063(24) 0.9200(20) 0.3630(17) 0.060 Uiso 0.55(4) calc PR 2
C37 C 0.4561(12) 0.7494(9) 0.7442(8) 0.045(3) Uani 1 d . .
H37A H 0.4101(12) 0.8070(9) 0.7775(8) 0.053 Uiso 1 calc R .
C38 C 0.4927(14) 0.6171(10) 0.6677(8) 0.050(3) Uani 1 d . .
H38A H 0.4807(14) 0.5663(10) 0.6375(8) 0.059 Uiso 1 calc R .
C39 C 0.6141(13) 0.6286(10) 0.6764(7) 0.038(3) Uani 1 d . .
H39A H 0.7007(13) 0.5852(10) 0.6535(7) 0.046 Uiso 1 calc R .
C40 C 0.2421(12) 0.7115(11) 0.7238(9) 0.060(4) Uani 1 d . .
H40A H 0.2246(12) 0.6607(11) 0.6935(9) 0.072 Uiso 1 calc R .
H40B H 0.1997(12) 0.7843(11) 0.7015(9) 0.072 Uiso 1 calc R .
H40C H 0.2044(12) 0.7007(11) 0.7844(9) 0.072 Uiso 1 calc R .
C41 C 0.8640(11) 0.8267(8) 0.7943(6) 0.030(3) Uani 1 d . .
C42 C 0.7741(15) 0.1665(13) 0.7244(11) 0.073(4) Uani 1 d . .
H42A H 0.7844(15) 0.0985(13) 0.7613(11) 0.088 Uiso 1 calc R .
H42B H 0.7722(15) 0.1523(13) 0.6669(11) 0.088 Uiso 1 calc R .
Cl1 Cl 0.6139(4) 0.2622(4) 0.7660(3) 0.0842(13) Uani 1 d . .
Cl2 Cl 0.9099(5) 0.2143(4) 0.7196(3) 0.0930(14) Uani 1 d . .

loop_
_atom_type_symbol
_atom_type_description
_atom_type_scat_dispersion_real
_atom_type_scat_dispersion_imag
_atom_type_scat_source
C C .0033 .0016 'International Tables Vol C Tables 4.2.6.8 and 6.1.1.4'
H H .0000 .0000 'International Tables Vol C Tables 4.2.6.8 and 6.1.1.4'
N N .0061 .0033 'International Tables Vol C Tables 4.2.6.8 and 6.1.1.4'
O O .0106 .0060 'International Tables Vol C Tables 4.2.6.8 and 6.1.1.4'
Cl Cl .1484 .1585 'International Tables Vol C Tables 4.2.6.8 and 6.1.1.4'
Os Os -1.2165 7.6030 'International Tables Vol C Tables 4.2.6.8 and 6.1.1.4'

loop_
_geom_angle_atom_site_label_1
_geom_angle_atom_site_label_2
_geom_angle_atom_site_label_3
_geom_angle
C41 Os1 N3 91.7(4)
C41 Os1 N2 94.2(4)
N3 Os1 N2 89.4(3)
C41 Os1 N4 91.9(4)
N3 Os1 N4 89.9(3)
N2 Os1 N4 173.9(4)
C41 Os1 N1 94.2(4)
N3 Os1 N1 174.1(4)
N2 Os1 N1 89.9(3)
N4 Os1 N1 90.2(3)
C41 Os1 N5 177.9(4)
N3 Os1 N5 86.2(3)
N2 Os1 N5 86.1(3)
N4 Os1 N5 87.8(3)
N1 Os1 N5 87.9(3)
C4 N1 C1 106.7(8)
C4 N1 Os1 127.3(7)
C1 N1 Os1 126.0(6)
C9 N2 C6 106.2(8)
C9 N2 Os1 126.9(7)
C6 N2 Os1 126.8(7)
C14 N3 C11 106.9(8)
C14 N3 Os1 126.4(7)
C11 N3 Os1 126.6(6)
C16 N4 C19 106.5(8)
C16 N4 Os1 127.2(7)
C19 N4 Os1 126.1(6)
C37 N5 C39 104.1(9)
C37 N5 Os1 127.9(8)
C39 N5 Os1 128.0(7)
C37 N6 C38 105.7(10)
C37 N6 C40 127.4(10)
C38 N6 C40 126.9(11)
N1 C1 C20 124.9(9)
N1 C1 C2 108.9(8)
C20 C1 C2 126.0(9)
C3 C2 C1 107.4(9)
C3 C2 C21 127.1(9)
C1 C2 C21 125.5(9)
C2 C3 C4 107.0(9)
C2 C3 C23 127.5(10)
C4 C3 C23 125.5(10)
N1 C4 C5 123.4(9)
N1 C4 C3 109.9(9)
C5 C4 C3 126.6(9)
C6 C5 C4 128.4(10)
N2 C6 C5 124.0(10)
N2 C6 C7 110.0(9)
C5 C6 C7 126.0(10)
C8 C7 C6 106.8(10)
C8 C7 C25 129.0(11)
C6 C7 C25 124.1(11)
C7 C8 C9 107.4(10)
C7 C8 C27 127.6(10)
C9 C8 C27 124.9(10)
N2 C9 C10 124.2(9)
N2 C9 C8 109.6(9)
C10 C9 C8 126.1(10)
C11 C10 C9 127.8(9)
C10 C11 N3 124.8(9)
C10 C11 C12 125.9(9)
N3 C11 C12 109.3(8)
C13 C12 C11 106.9(9)
C13 C12 C29 128.2(9)
C11 C12 C29 124.8(9)
C12 C13 C14 106.9(9)
C12 C13 C31 128.2(9)
C14 C13 C31 124.9(9)
N3 C14 C15 124.8(9)
N3 C14 C13 109.9(9)
C15 C14 C13 125.2(9)
C14 C15 C16 127.7(9)
N4 C16 C15 123.8(9)
N4 C16 C17 110.7(9)
C15 C16 C17 125.5(9)
C18 C17 C16 106.1(9)
C18 C17 C33 128.2(10)
C16 C17 C33 125.6(9)
C17 C18 C19 107.5(9)
C17 C18 C35A 125.1(14)
C19 C18 C35A 123.5(14)
C17 C18 C35B 126.8(13)
C19 C18 C35B 123.1(13)
N4 C19 C20 124.9(9)
N4 C19 C18 109.1(9)
C20 C19 C18 126.0(9)
C1 C20 C19 127.5(10)
C2 C21 C22 113.5(10)
C3 C23 C24 112.6(10)
C26 C25 C7 113.2(13)
C28 C27 C8 107.9(15)
C12 C29 C30 113.0(9)
C32 C31 C13 113.7(9)
C34 C33 C17 113.3(10)
C36A C35A C18 105.6(27)
C36B C35B C18 106.1(23)
N5 C37 N6 113.5(11)
C39 C38 N6 106.8(11)
C38 C39 N5 110.0(10)
O1 C41 Os1 177.0(9)
Cl2 C42 Cl1 111.3(9)

loop_
_geom_bond_atom_site_label_1
_geom_bond_atom_site_label_2
_geom_bond_distance
Os1 C41 1.817(13)
Os1 N3 2.057(8)
Os1 N2 2.058(8)
Os1 N4 2.061(8)
Os1 N1 2.063(8)
Os1 N5 2.177(9)
O1 C41 1.171(13)
N1 C4 1.379(12)
N1 C1 1.389(12)
N2 C9 1.370(13)
N2 C6 1.383(13)
N3 C14 1.362(12)
N3 C11 1.383(12)
N4 C16 1.359(12)
N4 C19 1.382(12)
N5 C37 1.308(13)
N5 C39 1.378(13)
N6 C37 1.343(14)
N6 C38 1.365(14)
N6 C40 1.461(14)
C1 C20 1.392(14)
C1 C2 1.450(13)
C2 C3 1.366(14)
C2 C21 1.502(14)
C3 C4 1.440(14)
C3 C23 1.503(13)
C4 C5 1.405(14)
C5 C6 1.406(15)
C6 C7 1.448(15)
C7 C8 1.35(2)
C7 C25 1.52(2)
C8 C9 1.457(15)
C8 C27 1.56(2)
C9 C10 1.405(14)
C10 C11 1.371(14)
C11 C12 1.461(14)
C12 C13 1.354(14)
C12 C29 1.494(14)
C13 C14 1.462(13)
C13 C31 1.513(14)
C14 C15 1.402(14)
C15 C16 1.408(14)
C16 C17 1.450(14)
C17 C18 1.356(14)
C17 C33 1.524(14)
C18 C19 1.450(14)
C18 C35A 1.53(3)
C18 C35B 1.58(3)
C19 C20 1.397(14)
C21 C22 1.51(2)
C23 C24 1.50(2)
C25 C26 1.48(2)
C27 C28 1.46(2)
C29 C30 1.51(2)
C31 C32 1.50(2)
C33 C34 1.52(2)
C35A C36A 1.54(5)
C35B C36B 1.52(4)
C38 C39 1.35(2)
C42 Cl2 1.69(2)
C42 Cl1 1.801(15)

loop_
_geom_torsion_atom_site_label_1
_geom_torsion_atom_site_label_2
_geom_torsion_atom_site_label_3
_geom_torsion_atom_site_label_4
_geom_torsion
C41 Os1 N1 C4 91.4(9)
N3 Os1 N1 C4 -86.4(33)
N2 Os1 N1 C4 -2.8(9)
N4 Os1 N1 C4 -176.7(9)
N5 Os1 N1 C4 -88.9(9)
C41 Os1 N1 C1 -86.3(9)
N3 Os1 N1 C1 95.9(32)
N2 Os1 N1 C1 179.5(9)
N4 Os1 N1 C1 5.6(9)
N5 Os1 N1 C1 93.4(9)
C41 Os1 N2 C9 85.2(9)
N3 Os1 N2 C9 -6.5(9)
N4 Os1 N2 C9 -89.8(34)
N1 Os1 N2 C9 179.4(9)
N5 Os1 N2 C9 -92.7(9)
C41 Os1 N2 C6 -92.3(10)
N3 Os1 N2 C6 176.0(10)
N4 Os1 N2 C6 92.7(33)
N1 Os1 N2 C6 1.9(10)
N5 Os1 N2 C6 89.8(10)
C41 Os1 N3 C14 87.5(9)
N2 Os1 N3 C14 -178.3(9)
N4 Os1 N3 C14 -4.4(9)
N1 Os1 N3 C14 -94.7(33)
N5 Os1 N3 C14 -92.2(8)
C41 Os1 N3 C11 -88.9(9)
N2 Os1 N3 C11 5.3(8)
N4 Os1 N3 C11 179.2(8)
N1 Os1 N3 C11 88.9(32)
N5 Os1 N3 C11 91.4(8)
C41 Os1 N4 C16 -87.4(9)
N3 Os1 N4 C16 4.3(9)
N2 Os1 N4 C16 87.6(34)
N1 Os1 N4 C16 178.4(9)
N5 Os1 N4 C16 90.5(9)
C41 Os1 N4 C19 87.6(9)
N3 Os1 N4 C19 179.4(9)
N2 Os1 N4 C19 -97.4(33)
N1 Os1 N4 C19 -6.6(9)
N5 Os1 N4 C19 -94.5(9)
C41 Os1 N5 C37 -4.8(106)
N3 Os1 N5 C37 3.5(9)
N2 Os1 N5 C37 93.2(9)
N4 Os1 N5 C37 -86.5(9)
N1 Os1 N5 C37 -176.7(9)
C41 Os1 N5 C39 177.2(100)
N3 Os1 N5 C39 -174.4(8)
N2 Os1 N5 C39 -84.7(8)
N4 Os1 N5 C39 95.6(8)
N1 Os1 N5 C39 5.3(8)
C4 N1 C1 C20 177.7(11)
Os1 N1 C1 C20 -4.2(16)
C4 N1 C1 C2 1.5(12)
Os1 N1 C1 C2 179.6(7)
N1 C1 C2 C3 -1.4(13)
C20 C1 C2 C3 -177.6(11)
N1 C1 C2 C21 179.7(10)
C20 C1 C2 C21 3.5(19)
C1 C2 C3 C4 0.7(13)
C21 C2 C3 C4 179.6(11)
C1 C2 C3 C23 -179.7(11)
C21 C2 C3 C23 -0.9(20)
C1 N1 C4 C5 -177.8(10)
Os1 N1 C4 C5 4.1(16)
C1 N1 C4 C3 -1.0(12)
Os1 N1 C4 C3 -179.1(7)
C2 C3 C4 N1 0.2(13)
C23 C3 C4 N1 -179.4(10)
C2 C3 C4 C5 176.8(11)
C23 C3 C4 C5 -2.8(19)
N1 C4 C5 C6 -4.0(19)
C3 C4 C5 C6 179.8(12)
C9 N2 C6 C5 179.7(11)
Os1 N2 C6 C5 -2.4(17)
C9 N2 C6 C7 1.4(14)
Os1 N2 C6 C7 179.3(8)
C4 C5 C6 N2 3.1(20)
C4 C5 C6 C7 -178.8(12)
N2 C6 C7 C8 -2.3(16)
C5 C6 C7 C8 179.4(13)
N2 C6 C7 C25 175.6(13)
C5 C6 C7 C25 -2.7(23)
C6 C7 C8 C9 2.2(16)
C25 C7 C8 C9 -175.6(14)
C6 C7 C8 C27 -173.2(14)
C25 C7 C8 C27 9.0(28)
C6 N2 C9 C10 -176.2(12)
Os1 N2 C9 C10 5.9(17)
C6 N2 C9 C8 0.0(13)
Os1 N2 C9 C8 -177.9(8)
C7 C8 C9 N2 -1.5(16)
C27 C8 C9 N2 174.1(13)
C7 C8 C9 C10 174.6(13)
C27 C8 C9 C10 -9.8(23)
N2 C9 C10 C11 -1.7(21)
C8 C9 C10 C11 -177.3(12)
C9 C10 C11 N3 0.5(20)
C9 C10 C11 C12 178.7(12)
C14 N3 C11 C10 179.6(11)
Os1 N3 C11 C10 -3.5(15)
C14 N3 C11 C12 1.0(11)
Os1 N3 C11 C12 178.0(7)
C10 C11 C12 C13 -179.2(11)
N3 C11 C12 C13 -0.7(12)
C10 C11 C12 C29 -1.9(18)
N3 C11 C12 C29 176.6(9)
C11 C12 C13 C14 0.1(12)
C29 C12 C13 C14 -177.1(10)
C11 C12 C13 C31 -179.8(10)
C29 C12 C13 C31 3.0(18)
C11 N3 C14 C15 -178.7(10)
Os1 N3 C14 C15 4.3(15)
C11 N3 C14 C13 -1.0(11)
Os1 N3 C14 C13 -177.9(6)
C12 C13 C14 N3 0.5(12)
C31 C13 C14 N3 -179.5(9)
C12 C13 C14 C15 178.3(10)
C31 C13 C14 C15 -1.8(17)
N3 C14 C15 C16 -2.5(18)
C13 C14 C15 C16 -179.9(10)
C19 N4 C16 C15 -179.9(10)
Os1 N4 C16 C15 -4.0(15)
C19 N4 C16 C17 -0.5(12)
Os1 N4 C16 C17 175.4(7)
C14 C15 C16 N4 2.3(18)
C14 C15 C16 C17 -177.0(11)
N4 C16 C17 C18 -0.1(14)
C15 C16 C17 C18 179.3(12)
N4 C16 C17 C33 177.5(11)
C15 C16 C17 C33 -3.1(19)
C16 C17 C18 C19 0.5(15)
C33 C17 C18 C19 -176.9(12)
C16 C17 C18 C35A 159.0(20)
C33 C17 C18 C35A -18.5(28)
C16 C17 C18 C35B -161.6(17)
C33 C17 C18 C35B 20.9(26)
C16 N4 C19 C20 -177.8(11)
Os1 N4 C19 C20 6.3(16)
C16 N4 C19 C18 0.8(13)
Os1 N4 C19 C18 -175.1(8)
C17 C18 C19 N4 -0.8(15)
C35A C18 C19 N4 -159.7(19)
C35B C18 C19 N4 162.2(16)
C17 C18 C19 C20 177.8(12)
C35A C18 C19 C20 18.9(26)
C35B C18 C19 C20 -19.2(23)
N1 C1 C20 C19 1.4(20)
C2 C1 C20 C19 177.0(12)
N4 C19 C20 C1 -2.5(21)
C18 C19 C20 C1 179.1(12)
C3 C2 C21 C22 -92.2(15)
C1 C2 C21 C22 86.4(15)
C2 C3 C23 C24 94.5(15)
C4 C3 C23 C24 -86.0(14)
C8 C7 C25 C26 -94.7(19)
C6 C7 C25 C26 87.9(18)
C7 C8 C27 C28 -98.3(18)
C9 C8 C27 C28 87.0(17)
C13 C12 C29 C30 90.1(14)
C11 C12 C29 C30 -86.6(13)
C12 C13 C31 C32 -95.8(14)
C14 C13 C31 C32 84.3(13)
C18 C17 C33 C34 96.9(16)
C16 C17 C33 C34 -80.1(15)
C17 C18 C35A C36A 107.2(23)
C19 C18 C35A C36A -97.7(24)
C35B C18 C35A C36A 2.4(23)
C17 C18 C35B C36B -94.1(23)
C19 C18 C35B C36B 106.3(19)
C35A C18 C35B C36B 4.8(24)
C39 N5 C37 N6 -1.0(13)
Os1 N5 C37 N6 -179.3(7)
C38 N6 C37 N5 0.3(14)
C40 N6 C37 N5 178.3(11)
C37 N6 C38 C39 0.6(13)
C40 N6 C38 C39 -177.5(12)
N6 C38 C39 N5 -1.2(13)
C37 N5 C39 C38 1.3(12)
Os1 N5 C39 C38 179.6(8)
N3 Os1 C41 O1 -45.4(170)
N2 Os1 C41 O1 -135.0(169)
N4 Os1 C41 O1 44.5(170)
N1 Os1 C41 O1 134.8(169)
N5 Os1 C41 O1 -37.1(247)
